data_4315415
loop_
_publ_author_name
'Caleb D. Martin'
'Paul J. Ragogna'

_publ_contact_author_address
;Department of Chemistry
The University of Western Ontario
London, ON,
N6A 5B7, CANADA
;
_publ_contact_author_email pragogna@uwo.ca
_publ_contact_author_fax 1(519)6613022
_publ_contact_author_name 'Paul J. Ragogna'
_publ_contact_author_phone 1(519)6612111x87048
_publ_section_title
;
 Reactions of \a-Diimine Ligands with the in Situ Generated "S(OTf)2"
 Synthon
;
_journal_name_full 'Inorganic Chemistry'
_journal_page_first 4324
_journal_page_last 4330
_journal_paper_doi 10.1021/ic100320u
_journal_volume 49
_journal_year 2010
_chemical_formula_sum 'C20 H19 F6 N3 O8 S3'
_chemical_formula_weight 639.56
_chemical_name_systematic
; 
 ? 
;
_space_group_IT_number 33
_symmetry_cell_setting orthorhombic
_symmetry_space_group_name_Hall 'P 2c -2n'
_symmetry_space_group_name_H-M 'P n a 21'
_atom_sites_solution_hydrogens geom
_atom_sites_solution_primary direct
_atom_sites_solution_secondary difmap
_audit_creation_method SHELXL-97
_cell_angle_alpha 90.00
_cell_angle_beta 90.00
_cell_angle_gamma 90.00
_cell_formula_units_Z 4
_cell_length_a 7.2453(9)
_cell_length_b 16.174(2)
_cell_length_c 22.279(3)
_cell_measurement_reflns_used 3609
_cell_measurement_temperature 193(2)
_cell_measurement_theta_max 20.58
_cell_measurement_theta_min 3.02
_cell_volume 2610.8(6)
_computing_cell_refinement 'Bruker SAINT (Bruker, 1997)'
_computing_data_collection 'Bruker SMART (Bruker, 1997)'
_computing_data_reduction 'Bruker SAINT (Bruker, 1997)'
_computing_molecular_graphics 'Bruker SHELXTL (Bruker, 1997)'
_computing_publication_material 'Bruker SHELXTL (Bruker, 1997)'
_computing_structure_refinement 'SHELXL-97 (Sheldrick, 1997)'
_computing_structure_solution 'SIR97 (Altomare et al., 1999)'
_diffrn_ambient_temperature 193(2)
_diffrn_detector_area_resol_mean 8.192
_diffrn_measured_fraction_theta_full 1.000
_diffrn_measured_fraction_theta_max 1.000
_diffrn_measurement_device_type 'Bruker PLATFORM diffractometer/SMART 1000 CCD area detector'
_diffrn_measurement_method '\w scans'
_diffrn_radiation_monochromator graphite
_diffrn_radiation_source 'fine-focus sealed tube'
_diffrn_radiation_type MoK\a
_diffrn_radiation_wavelength 0.71073
_diffrn_reflns_av_R_equivalents 0.0737
_diffrn_reflns_av_sigmaI/netI 0.0521
_diffrn_reflns_limit_h_max 8
_diffrn_reflns_limit_h_min -8
_diffrn_reflns_limit_k_max 19
_diffrn_reflns_limit_k_min -19
_diffrn_reflns_limit_l_max 26
_diffrn_reflns_limit_l_min -26
_diffrn_reflns_number 17415
_diffrn_reflns_theta_full 25.25
_diffrn_reflns_theta_max 25.25
_diffrn_reflns_theta_min 1.56
_diffrn_standards_decay_% 0
_diffrn_standards_interval_time 0
_diffrn_standards_number 0
_exptl_absorpt_coefficient_mu 0.378
_exptl_absorpt_correction_T_max 0.9704
_exptl_absorpt_correction_T_min 0.8365
_exptl_absorpt_correction_type multi-scan
_exptl_absorpt_process_details 'SADABS (Sheldrick, 1996)'
_exptl_crystal_colour black
_exptl_crystal_density_diffrn 1.627
_exptl_crystal_density_method 'not measured'
_exptl_crystal_description rod
_exptl_crystal_F_000 1304
_exptl_crystal_size_max 0.49
_exptl_crystal_size_mid 0.15
_exptl_crystal_size_min 0.08
_refine_diff_density_max 0.494
_refine_diff_density_min -0.309
_refine_diff_density_rms 0.075
_refine_ls_abs_structure_details 'Flack H D (1983), Acta Cryst. A39, 876-881'
_refine_ls_abs_structure_Flack -0.03(11)
_refine_ls_extinction_method none
_refine_ls_goodness_of_fit_ref 1.055
_refine_ls_hydrogen_treatment constr
_refine_ls_matrix_type full
_refine_ls_number_parameters 362
_refine_ls_number_reflns 4731
_refine_ls_number_restraints 1
_refine_ls_restrained_S_all 1.054
_refine_ls_R_factor_all 0.0917
_refine_ls_R_factor_gt 0.0597
_refine_ls_shift/su_max 0.000
_refine_ls_shift/su_mean 0.000
_refine_ls_structure_factor_coef Fsqd
_refine_ls_weighting_details 'calc w=1/[\s^2^(Fo^2^)+(0.0721P)^2^+1.4560P] where P=(Fo^2^+2Fc^2^)/3'
_refine_ls_weighting_scheme calc
_refine_ls_wR_factor_gt 0.1305
_refine_ls_wR_factor_ref 0.1476
_reflns_number_gt 3392
_reflns_number_total 4731
_reflns_threshold_expression I>2\s(I)
_cod_data_source_file ic100320u_si_001_1.cif
_cod_data_source_block 13
_cod_depositor_comments
;
The following automatic conversions were performed:

'_symmetry_cell_setting' value 'Orthorhombic' changed to
'orthorhombic' according to the built-in table from CIF Core
dictionary named 'cif_core.dic' version 2.4.1 from 2010-06-29.

Automatic conversion script
Id: cif_fix_values 1646 2011-03-28 12:23:43Z adriana 
;
_cod_database_code 4315415

loop_
_symmetry_equiv_pos_as_xyz
'x, y, z'
'-x, -y, z+1/2'
'x+1/2, -y+1/2, z'
'-x+1/2, y+1/2, z+1/2'

loop_
_atom_site_label
_atom_site_type_symbol
_atom_site_fract_x
_atom_site_fract_y
_atom_site_fract_z
_atom_site_U_iso_or_equiv
_atom_site_adp_type
_atom_site_occupancy
_atom_site_symmetry_multiplicity
_atom_site_calc_flag
_atom_site_refinement_flags
_atom_site_disorder_assembly
_atom_site_disorder_group
S1 S 0.35534(17) 0.00821(8) 0.15775(7) 0.0409(3) Uani 1 1 d . . .
O1 O 0.3441(6) 0.3082(2) -0.03751(18) 0.0583(11) Uani 1 1 d . . .
O2 O 0.4055(6) -0.3148(2) 0.33460(19) 0.0549(10) Uani 1 1 d . . .
N1 N 0.4447(5) 0.1042(3) 0.1578(2) 0.0381(10) Uani 1 1 d . . .
N2 N 0.4612(5) -0.0122(3) 0.22205(19) 0.0400(11) Uani 1 1 d . . .
C1 C 0.5396(7) 0.1209(3) 0.2071(2) 0.0387(13) Uani 1 1 d . . .
H1 H 0.5938 0.1731 0.2156 0.046 Uiso 1 1 calc R . .
C2 C 0.5503(7) 0.0533(3) 0.2447(3) 0.0436(13) Uani 1 1 d . . .
H2 H 0.6133 0.0532 0.2820 0.052 Uiso 1 1 calc R . .
C3 C 0.4123(7) 0.1586(3) 0.1072(3) 0.0384(12) Uani 1 1 d . . .
C4 C 0.3824(7) 0.1254(3) 0.0515(3) 0.0431(14) Uani 1 1 d . . .
H4 H 0.3792 0.0671 0.0460 0.052 Uiso 1 1 calc R . .
C5 C 0.3569(8) 0.1777(4) 0.0035(3) 0.0477(14) Uani 1 1 d . . .
H5 H 0.3350 0.1557 -0.0354 0.057 Uiso 1 1 calc R . .
C6 C 0.3634(8) 0.2637(4) 0.0121(3) 0.0453(14) Uani 1 1 d . . .
C7 C 0.3932(7) 0.2954(3) 0.0692(2) 0.0411(13) Uani 1 1 d . . .
H7 H 0.3973 0.3535 0.0753 0.049 Uiso 1 1 calc R . .
C8 C 0.4168(6) 0.2425(3) 0.1169(3) 0.0408(12) Uani 1 1 d . . .
H8 H 0.4359 0.2637 0.1561 0.049 Uiso 1 1 calc R . .
C9 C 0.3604(10) 0.3968(4) -0.0335(3) 0.0668(18) Uani 1 1 d . . .
H9A H 0.3440 0.4211 -0.0734 0.080 Uiso 1 1 calc R . .
H9B H 0.4829 0.4112 -0.0180 0.080 Uiso 1 1 calc R . .
H9C H 0.2655 0.4182 -0.0063 0.080 Uiso 1 1 calc R . .
C10 C 0.4440(6) -0.0921(3) 0.2500(2) 0.0356(12) Uani 1 1 d . . .
C11 C 0.4486(7) -0.1634(3) 0.2145(2) 0.0428(14) Uani 1 1 d . . .
H11 H 0.4607 -0.1592 0.1722 0.051 Uiso 1 1 calc R . .
C12 C 0.4356(7) -0.2389(3) 0.2411(3) 0.0390(12) Uani 1 1 d . . .
H12 H 0.4390 -0.2877 0.2174 0.047 Uiso 1 1 calc R . .
C13 C 0.4173(7) -0.2445(3) 0.3030(3) 0.0433(13) Uani 1 1 d . . .
C14 C 0.4149(8) -0.1720(3) 0.3377(3) 0.0445(14) Uani 1 1 d . . .
H14 H 0.4038 -0.1757 0.3801 0.053 Uiso 1 1 calc R . .
C15 C 0.4283(7) -0.0972(4) 0.3113(2) 0.0441(13) Uani 1 1 d . . .
H15 H 0.4269 -0.0483 0.3349 0.053 Uiso 1 1 calc R . .
C16 C 0.4221(8) -0.3910(3) 0.3017(3) 0.0513(15) Uani 1 1 d . . .
H16A H 0.4086 -0.4377 0.3294 0.062 Uiso 1 1 calc R . .
H16B H 0.5435 -0.3934 0.2824 0.062 Uiso 1 1 calc R . .
H16C H 0.3254 -0.3936 0.2710 0.062 Uiso 1 1 calc R . .
S2 S 0.06419(19) 0.13222(8) 0.27590(7) 0.0445(3) Uani 1 1 d . . .
S3 S 0.9246(2) -0.05273(9) 0.11216(7) 0.0544(4) Uani 1 1 d . . .
F21 F 0.1129(10) 0.2263(5) 0.3675(4) 0.179(4) Uani 1 1 d . . .
F22 F 0.3297(8) 0.1462(5) 0.3506(3) 0.170(3) Uani 1 1 d . . .
F23 F 0.0766(14) 0.1010(7) 0.3875(3) 0.218(4) Uani 1 1 d . . .
F31 F 0.7553(15) -0.0960(6) 0.0164(4) 0.211(5) Uani 1 1 d . . .
F32 F 0.9528(13) -0.1743(6) 0.0383(5) 0.222(5) Uani 1 1 d . . .
F33 F 0.7231(11) -0.1810(4) 0.0890(3) 0.161(3) Uani 1 1 d . . .
O21 O 0.1298(7) 0.0511(3) 0.2661(3) 0.0928(18) Uani 1 1 d . . .
O22 O -0.1305(6) 0.1384(3) 0.2829(3) 0.0962(19) Uani 1 1 d . . .
O23 O 0.1519(7) 0.1914(3) 0.2384(2) 0.0753(13) Uani 1 1 d . . .
O31 O 1.0287(11) -0.1009(4) 0.1544(3) 0.134(3) Uani 1 1 d . . .
O32 O 0.7703(8) -0.0165(4) 0.1323(5) 0.186(5) Uani 1 1 d . . .
O33 O 1.0448(6) -0.0050(3) 0.0768(2) 0.0759(14) Uani 1 1 d . . .
C20 C 0.1418(12) 0.1557(8) 0.3489(4) 0.095(3) Uani 1 1 d . . .
C30 C 0.8402(15) -0.1310(7) 0.0655(4) 0.107(3) Uani 1 1 d . . .
N1S N 0.6366(12) 0.0040(5) 0.4230(4) 0.109(3) Uani 1 1 d . . .
C1S C 0.6443(11) 0.0663(5) 0.4439(4) 0.074(2) Uani 1 1 d . . .
C2S C 0.6645(15) 0.1431(6) 0.4715(6) 0.117(3) Uani 1 1 d . . .
H2S1 H 0.6498 0.1369 0.5150 0.140 Uiso 1 1 calc R . .
H2S2 H 0.5703 0.1812 0.4562 0.140 Uiso 1 1 calc R . .
H2S3 H 0.7874 0.1653 0.4627 0.140 Uiso 1 1 calc R . .

loop_
_atom_site_aniso_label
_atom_site_aniso_U_11
_atom_site_aniso_U_22
_atom_site_aniso_U_33
_atom_site_aniso_U_23
_atom_site_aniso_U_13
_atom_site_aniso_U_12
S1 0.0374(6) 0.0431(7) 0.0423(7) -0.0005(7) -0.0048(7) -0.0056(6)
O1 0.080(3) 0.051(3) 0.044(2) 0.007(2) -0.010(2) -0.015(2)
O2 0.062(3) 0.047(2) 0.056(3) 0.001(2) 0.003(2) 0.0058(19)
N1 0.035(2) 0.037(2) 0.042(2) -0.004(2) 0.005(2) 0.0035(17)
N2 0.035(2) 0.035(2) 0.050(3) -0.006(2) 0.001(2) 0.0031(19)
C1 0.034(3) 0.033(3) 0.049(3) -0.006(2) -0.005(2) -0.001(2)
C2 0.035(3) 0.048(3) 0.047(3) -0.007(3) -0.007(3) -0.003(3)
C3 0.033(3) 0.044(3) 0.038(3) 0.000(3) 0.006(2) 0.000(2)
C4 0.044(3) 0.041(3) 0.045(3) -0.006(3) 0.004(2) -0.009(2)
C5 0.050(3) 0.052(4) 0.041(3) -0.003(3) 0.001(3) -0.006(3)
C6 0.042(3) 0.057(4) 0.037(3) 0.006(3) 0.002(2) -0.008(3)
C7 0.039(3) 0.037(3) 0.047(3) 0.000(3) 0.000(2) -0.003(2)
C8 0.031(3) 0.046(3) 0.045(3) -0.011(3) 0.001(3) -0.007(2)
C9 0.075(4) 0.062(5) 0.063(4) 0.015(4) -0.017(4) -0.008(4)
C10 0.026(2) 0.034(3) 0.047(3) -0.003(2) -0.001(2) 0.004(2)
C11 0.036(3) 0.053(4) 0.039(3) 0.001(3) 0.002(2) -0.005(3)
C12 0.033(3) 0.041(3) 0.043(3) -0.005(3) 0.000(2) 0.001(2)
C13 0.037(3) 0.047(3) 0.046(3) 0.003(3) -0.004(3) 0.007(2)
C14 0.049(3) 0.043(3) 0.042(3) 0.004(3) -0.003(3) 0.011(3)
C15 0.045(3) 0.047(3) 0.040(3) -0.007(3) -0.002(3) 0.010(3)
C16 0.049(3) 0.037(3) 0.068(4) 0.004(3) -0.002(3) 0.002(3)
S2 0.0378(7) 0.0370(7) 0.0587(9) -0.0039(7) -0.0102(7) 0.0024(6)
S3 0.0621(9) 0.0474(9) 0.0537(9) -0.0038(8) 0.0078(9) -0.0093(7)
F21 0.152(6) 0.214(8) 0.170(6) -0.147(7) -0.005(5) 0.006(5)
F22 0.090(4) 0.290(9) 0.129(5) -0.015(5) -0.070(4) 0.012(5)
F23 0.251(10) 0.323(12) 0.080(5) 0.076(6) 0.010(5) -0.057(8)
F31 0.259(11) 0.241(9) 0.134(6) -0.001(6) -0.085(7) -0.128(9)
F32 0.217(9) 0.182(8) 0.267(11) -0.163(8) 0.072(9) -0.025(7)
F33 0.192(7) 0.140(5) 0.149(5) -0.037(4) 0.028(5) -0.113(5)
O21 0.084(3) 0.039(2) 0.155(5) -0.001(3) 0.041(4) 0.007(2)
O22 0.040(2) 0.098(4) 0.150(5) -0.029(4) -0.020(3) -0.001(2)
O23 0.098(4) 0.060(3) 0.068(3) 0.022(2) 0.003(3) 0.001(3)
O31 0.218(7) 0.094(4) 0.091(4) 0.053(4) -0.062(5) -0.068(5)
O32 0.067(4) 0.149(6) 0.342(14) -0.120(8) 0.082(6) -0.016(4)
O33 0.059(3) 0.087(3) 0.081(3) 0.030(3) -0.016(2) -0.020(2)
C20 0.067(5) 0.161(9) 0.058(5) -0.006(6) 0.003(4) -0.004(6)
C30 0.102(7) 0.149(10) 0.069(6) -0.029(6) 0.012(6) -0.031(7)
N1S 0.133(7) 0.092(6) 0.100(6) -0.014(5) -0.016(5) -0.006(5)
C1S 0.090(5) 0.064(5) 0.067(5) -0.002(4) -0.004(4) 0.000(4)
C2S 0.126(8) 0.083(7) 0.142(9) 0.009(6) -0.023(7) -0.011(6)

loop_
_atom_type_symbol
_atom_type_description
_atom_type_scat_dispersion_real
_atom_type_scat_dispersion_imag
_atom_type_scat_source
C C 0.0033 0.0016 'International Tables Vol C Tables 4.2.6.8 and 6.1.1.4'
H H 0.0000 0.0000 'International Tables Vol C Tables 4.2.6.8 and 6.1.1.4'
N N 0.0061 0.0033 'International Tables Vol C Tables 4.2.6.8 and 6.1.1.4'
O O 0.0106 0.0060 'International Tables Vol C Tables 4.2.6.8 and 6.1.1.4'
F F 0.0171 0.0103 'International Tables Vol C Tables 4.2.6.8 and 6.1.1.4'
S S 0.1246 0.1234 'International Tables Vol C Tables 4.2.6.8 and 6.1.1.4'

loop_
_geom_angle_atom_site_label_1
_geom_angle_atom_site_label_2
_geom_angle_atom_site_label_3
_geom_angle
_geom_angle_site_symmetry_1
_geom_angle_site_symmetry_3
_geom_angle_publ_flag
N2 S1 N1 90.3(2) . . ?
N2 S1 O21 66.57(19) . . ?
N1 S1 O21 89.74(18) . . ?
N2 S1 O32 71.5(3) . . ?
N1 S1 O32 75.21(19) . . ?
O21 S1 O32 135.2(2) . . ?
N2 S1 O31 60.63(16) . . ?
N1 S1 O31 87.25(15) . . ?
O21 S1 O31 127.08(14) . . ?
O32 S1 O31 15.7(2) . . ?
N2 S1 O33 81.40(15) . . ?
N1 S1 O33 71.07(15) . . ?
O21 S1 O33 142.67(13) . . ?
O32 S1 O33 10.5(2) . . ?
O31 S1 O33 25.56(8) . . ?
C6 O1 C9 118.6(5) . . ?
C13 O2 C16 117.0(4) . . ?
C1 N1 C3 127.3(4) . . ?
C1 N1 S1 112.9(4) . . ?
C3 N1 S1 119.8(4) . . ?
C2 N2 C10 126.1(4) . . ?
C2 N2 S1 113.0(4) . . ?
C10 N2 S1 120.8(3) . . ?
N1 C1 C2 111.8(5) . . ?
N1 C1 H1 124.1 . . ?
C2 C1 H1 124.1 . . ?
N2 C2 C1 111.8(5) . . ?
N2 C2 H2 124.1 . . ?
C1 C2 H2 124.1 . . ?
C4 C3 C8 122.2(5) . . ?
C4 C3 N1 119.6(5) . . ?
C8 C3 N1 118.2(5) . . ?
C3 C4 C5 119.0(5) . . ?
C3 C4 H4 120.5 . . ?
C5 C4 H4 120.5 . . ?
C4 C5 C6 119.9(5) . . ?
C4 C5 H5 120.0 . . ?
C6 C5 H5 120.0 . . ?
O1 C6 C7 125.4(5) . . ?
O1 C6 C5 114.8(5) . . ?
C7 C6 C5 119.7(5) . . ?
C8 C7 C6 119.8(5) . . ?
C8 C7 H7 120.1 . . ?
C6 C7 H7 120.1 . . ?
C3 C8 C7 119.4(5) . . ?
C3 C8 H8 120.3 . . ?
C7 C8 H8 120.3 . . ?
O1 C9 H9A 109.5 . . ?
O1 C9 H9B 109.5 . . ?
H9A C9 H9B 109.5 . . ?
O1 C9 H9C 109.5 . . ?
H9A C9 H9C 109.5 . . ?
H9B C9 H9C 109.5 . . ?
C15 C10 C11 121.0(5) . . ?
C15 C10 N2 119.4(5) . . ?
C11 C10 N2 119.6(5) . . ?
C12 C11 C10 119.5(5) . . ?
C12 C11 H11 120.2 . . ?
C10 C11 H11 120.2 . . ?
C11 C12 C13 119.9(6) . . ?
C11 C12 H12 120.1 . . ?
C13 C12 H12 120.1 . . ?
O2 C13 C12 125.7(5) . . ?
O2 C13 C14 114.7(5) . . ?
C12 C13 C14 119.5(5) . . ?
C15 C14 C13 120.5(5) . . ?
C15 C14 H14 119.7 . . ?
C13 C14 H14 119.7 . . ?
C14 C15 C10 119.6(5) . . ?
C14 C15 H15 120.2 . . ?
C10 C15 H15 120.2 . . ?
O2 C16 H16A 109.5 . . ?
O2 C16 H16B 109.5 . . ?
H16A C16 H16B 109.5 . . ?
O2 C16 H16C 109.5 . . ?
H16A C16 H16C 109.5 . . ?
H16B C16 H16C 109.5 . . ?
O21 S2 O23 112.6(3) . . ?
O21 S2 O22 114.6(3) . . ?
O23 S2 O22 117.4(3) . . ?
O21 S2 C20 103.6(5) . . ?
O23 S2 C20 104.8(4) . . ?
O22 S2 C20 101.5(4) . . ?
O32 S3 O33 117.7(5) . . ?
O32 S3 O31 117.1(6) . . ?
O33 S3 O31 109.9(4) . . ?
O32 S3 C30 103.0(5) . . ?
O33 S3 C30 106.3(4) . . ?
O31 S3 C30 100.4(5) . . ?
S2 O21 S1 121.5(3) . . ?
S3 O31 S1 48.0(3) . . ?
S3 O32 S1 158.7(4) . . ?
S3 O33 S1 41.34(18) . . ?
F21 C20 F23 109.9(9) . . ?
F21 C20 F22 105.2(9) . . ?
F23 C20 F22 105.2(9) . . ?
F21 C20 S2 117.1(8) . . ?
F23 C20 S2 110.1(8) . . ?
F22 C20 S2 108.6(6) . . ?
F32 C30 F33 106.2(11) . . ?
F32 C30 F31 98.0(9) . . ?
F33 C30 F31 106.7(9) . . ?
F32 C30 S3 118.2(8) . . ?
F33 C30 S3 116.3(7) . . ?
F31 C30 S3 109.4(9) . . ?
N1S C1S C2S 176.5(10) . . ?
C1S C2S H2S1 109.5 . . ?
C1S C2S H2S2 109.5 . . ?
H2S1 C2S H2S2 109.5 . . ?
C1S C2S H2S3 109.5 . . ?
H2S1 C2S H2S3 109.5 . . ?
H2S2 C2S H2S3 109.5 . . ?

loop_
_geom_bond_atom_site_label_1
_geom_bond_atom_site_label_2
_geom_bond_distance
_geom_bond_site_symmetry_2
_geom_bond_publ_flag
S1 N2 1.658(5) . ?
S1 N1 1.682(4) . ?
S1 O21 2.997(6) . ?
S1 O32 3.085(6) . ?
S1 O31 5.189(9) . ?
S1 O33 5.316(5) . ?
O1 C6 1.326(7) . ?
O1 C9 1.441(8) . ?
O2 C13 1.339(7) . ?
O2 C16 1.438(7) . ?
N1 C1 1.323(7) . ?
N1 C3 1.450(7) . ?
N2 C2 1.339(6) . ?
N2 C10 1.440(7) . ?
C1 C2 1.379(8) . ?
C1 H1 0.9500 . ?
C2 H2 0.9500 . ?
C3 C4 1.370(8) . ?
C3 C8 1.374(7) . ?
C4 C5 1.376(8) . ?
C4 H4 0.9500 . ?
C5 C6 1.405(8) . ?
C5 H5 0.9500 . ?
C6 C7 1.389(7) . ?
C7 C8 1.375(8) . ?
C7 H7 0.9500 . ?
C8 H8 0.9500 . ?
C9 H9A 0.9800 . ?
C9 H9B 0.9800 . ?
C9 H9C 0.9800 . ?
C10 C15 1.371(8) . ?
C10 C11 1.399(7) . ?
C11 C12 1.360(8) . ?
C11 H11 0.9500 . ?
C12 C13 1.388(8) . ?
C12 H12 0.9500 . ?
C13 C14 1.405(8) . ?
C14 C15 1.349(8) . ?
C14 H14 0.9500 . ?
C15 H15 0.9500 . ?
C16 H16A 0.9800 . ?
C16 H16B 0.9800 . ?
C16 H16C 0.9800 . ?
S2 O21 1.412(4) . ?
S2 O23 1.420(5) . ?
S2 O22 1.423(5) . ?
S2 C20 1.762(9) . ?
S3 O32 1.339(6) . ?
S3 O33 1.406(5) . ?
S3 O31 1.437(6) . ?
S3 C30 1.749(10) . ?
F21 C20 1.233(12) . ?
F22 C20 1.371(10) . ?
F23 C20 1.321(11) . ?
F31 C30 1.376(13) . ?
F32 C30 1.234(12) . ?
F33 C30 1.285(10) . ?
N1S C1S 1.111(9) . ?
C1S C2S 1.394(13) . ?
C2S H2S1 0.9800 . ?
C2S H2S2 0.9800 . ?
C2S H2S3 0.9800 . ?

loop_
_geom_torsion_atom_site_label_1
_geom_torsion_atom_site_label_2
_geom_torsion_atom_site_label_3
_geom_torsion_atom_site_label_4
_geom_torsion
_geom_torsion_site_symmetry_1
_geom_torsion_site_symmetry_2
_geom_torsion_site_symmetry_3
_geom_torsion_site_symmetry_4
_geom_torsion_publ_flag
N2 S1 N1 C1 -4.4(4) . . . . ?
O21 S1 N1 C1 62.1(4) . . . . ?
O32 S1 N1 C1 -75.2(4) . . . . ?
O31 S1 N1 C1 -65.0(3) . . . . ?
O33 S1 N1 C1 -85.2(3) . . . . ?
N2 S1 N1 C3 176.0(4) . . . . ?
O21 S1 N1 C3 -117.5(4) . . . . ?
O32 S1 N1 C3 105.2(4) . . . . ?
O31 S1 N1 C3 115.4(3) . . . . ?
O33 S1 N1 C3 95.2(4) . . . . ?
N1 S1 N2 C2 4.2(4) . . . . ?
O21 S1 N2 C2 -85.4(4) . . . . ?
O32 S1 N2 C2 78.5(4) . . . . ?
O31 S1 N2 C2 90.9(4) . . . . ?
O33 S1 N2 C2 75.0(3) . . . . ?
N1 S1 N2 C10 -179.3(4) . . . . ?
O21 S1 N2 C10 91.2(4) . . . . ?
O32 S1 N2 C10 -105.0(4) . . . . ?
O31 S1 N2 C10 -92.6(4) . . . . ?
O33 S1 N2 C10 -108.5(4) . . . . ?
C3 N1 C1 C2 -176.9(5) . . . . ?
S1 N1 C1 C2 3.5(6) . . . . ?
C10 N2 C2 C1 -179.4(4) . . . . ?
S1 N2 C2 C1 -3.0(6) . . . . ?
N1 C1 C2 N2 -0.3(6) . . . . ?
C1 N1 C3 C4 152.8(5) . . . . ?
S1 N1 C3 C4 -27.7(6) . . . . ?
C1 N1 C3 C8 -25.9(7) . . . . ?
S1 N1 C3 C8 153.7(4) . . . . ?
C8 C3 C4 C5 0.4(8) . . . . ?
N1 C3 C4 C5 -178.2(5) . . . . ?
C3 C4 C5 C6 0.5(8) . . . . ?
C9 O1 C6 C7 2.0(9) . . . . ?
C9 O1 C6 C5 -176.2(5) . . . . ?
C4 C5 C6 O1 177.5(5) . . . . ?
C4 C5 C6 C7 -0.8(8) . . . . ?
O1 C6 C7 C8 -178.0(5) . . . . ?
C5 C6 C7 C8 0.2(8) . . . . ?
C4 C3 C8 C7 -1.0(7) . . . . ?
N1 C3 C8 C7 177.6(4) . . . . ?
C6 C7 C8 C3 0.7(7) . . . . ?
C2 N2 C10 C15 35.1(7) . . . . ?
S1 N2 C10 C15 -141.0(4) . . . . ?
C2 N2 C10 C11 -143.2(5) . . . . ?
S1 N2 C10 C11 40.7(6) . . . . ?
C15 C10 C11 C12 0.6(8) . . . . ?
N2 C10 C11 C12 178.9(4) . . . . ?
C10 C11 C12 C13 0.2(8) . . . . ?
C16 O2 C13 C12 3.1(8) . . . . ?
C16 O2 C13 C14 -175.2(5) . . . . ?
C11 C12 C13 O2 -179.1(5) . . . . ?
C11 C12 C13 C14 -0.8(8) . . . . ?
O2 C13 C14 C15 179.1(5) . . . . ?
C12 C13 C14 C15 0.7(8) . . . . ?
C13 C14 C15 C10 0.1(8) . . . . ?
C11 C10 C15 C14 -0.8(8) . . . . ?
N2 C10 C15 C14 -179.0(5) . . . . ?
O23 S2 O21 S1 -14.2(5) . . . . ?
O22 S2 O21 S1 123.5(4) . . . . ?
C20 S2 O21 S1 -126.8(4) . . . . ?
N2 S1 O21 S2 122.1(4) . . . . ?
N1 S1 O21 S2 31.7(4) . . . . ?
O32 S1 O21 S2 100.2(4) . . . . ?
O31 S1 O21 S2 118.0(3) . . . . ?
O33 S1 O21 S2 88.9(4) . . . . ?
O32 S3 O31 S1 16.8(3) . . . . ?
O33 S3 O31 S1 154.6(4) . . . . ?
C30 S3 O31 S1 -93.7(4) . . . . ?
N2 S1 O31 S3 -155.5(4) . . . . ?
N1 S1 O31 S3 -63.6(3) . . . . ?
O21 S1 O31 S3 -151.2(3) . . . . ?
O32 S1 O31 S3 -24.4(6) . . . . ?
O33 S1 O31 S3 -14.3(2) . . . . ?
O33 S3 O32 S1 128.9(17) . . . . ?
O31 S3 O32 S1 -96.6(19) . . . . ?
C30 S3 O32 S1 12(2) . . . . ?
N2 S1 O32 S3 109.1(19) . . . . ?
N1 S1 O32 S3 -156(2) . . . . ?
O21 S1 O32 S3 130.3(18) . . . . ?
O31 S1 O32 S3 65.2(16) . . . . ?
O33 S1 O32 S3 -90(2) . . . . ?
O32 S3 O33 S1 -14.4(5) . . . . ?
O31 S3 O33 S1 -151.9(4) . . . . ?
C30 S3 O33 S1 100.3(5) . . . . ?
N2 S1 O33 S3 50.1(3) . . . . ?
N1 S1 O33 S3 143.4(4) . . . . ?
O21 S1 O33 S3 80.6(3) . . . . ?
O32 S1 O33 S3 31.6(7) . . . . ?
O31 S1 O33 S3 16.5(2) . . . . ?
O21 S2 C20 F21 175.4(7) . . . . ?
O23 S2 C20 F21 57.2(8) . . . . ?
O22 S2 C20 F21 -65.5(9) . . . . ?
O21 S2 C20 F23 -58.1(8) . . . . ?
O23 S2 C20 F23 -176.4(8) . . . . ?
O22 S2 C20 F23 60.9(9) . . . . ?
O21 S2 C20 F22 56.5(8) . . . . ?
O23 S2 C20 F22 -61.7(9) . . . . ?
O22 S2 C20 F22 175.6(7) . . . . ?
O32 S3 C30 F32 177.7(11) . . . . ?
O33 S3 C30 F32 53.3(12) . . . . ?
O31 S3 C30 F32 -61.1(12) . . . . ?
O32 S3 C30 F33 -54.1(11) . . . . ?
O33 S3 C30 F33 -178.5(9) . . . . ?
O31 S3 C30 F33 67.1(11) . . . . ?
O32 S3 C30 F31 66.9(10) . . . . ?
O33 S3 C30 F31 -57.5(9) . . . . ?
O31 S3 C30 F31 -171.9(8) . . . . ?

loop_
_cod_related_entry_id
_cod_related_entry_database
_cod_related_entry_code
1 ChemSpider 30660971
